data_4329273
loop_
_publ_author_name
'George J. Sopasis'
'Angelos B. Canaj'
'Aggelos Philippidis'
'Milosz Siczek'
'Tadeusz Lis'
'James R. O'Brien'
'Manolis M. Antonakis'
'Spiros A. Pergantis'
'Constantinos J. Milios'

_publ_section_title
;
 Heptanuclear Heterometallic [Cu6Ln] Clusters: Trapping Lanthanides into
 Copper Cages with Artificial Amino Acids
;
_journal_name_full 'Inorganic Chemistry'
_journal_page_first 5911
_journal_page_last 5918
_journal_paper_doi 10.1021/ic300538q
_journal_volume 51
_journal_year 2012
_chemical_formula_moiety 'C30 H60 Cu6 N9 O30 Eu , 6.75(C H4 O),     1.5 (C4 H10 O)'
_chemical_formula_sum 'C42.75 H102 Cu6 Eu N9 O38.25'
_chemical_formula_weight 1887.53
_chemical_name_systematic
; 
 ? 
;
_space_group_IT_number 176
_symmetry_cell_setting hexagonal
_symmetry_space_group_name_Hall '-P 6c'
_symmetry_space_group_name_H-M 'P 63/m'
_atom_sites_solution_hydrogens geom
_atom_sites_solution_primary direct
_atom_sites_solution_secondary difmap
_audit_creation_method SHELXL-97
_cell_angle_alpha 90.00
_cell_angle_beta 90.00
_cell_angle_gamma 120.00
_cell_formula_units_Z 2
_cell_length_a 19.827(4)
_cell_length_b 19.827(4)
_cell_length_c 13.258(3)
_cell_measurement_reflns_used 9409
_cell_measurement_temperature 100(2)
_cell_measurement_theta_max 30.0
_cell_measurement_theta_min 2.57
_cell_volume 4513.6(16)
_computing_cell_refinement 'CrysAlis CCD, Oxford Diffraction Ltd.'
_computing_data_collection 'CrysAlis RED, Oxford Diffraction Ltd.'
_computing_data_reduction 'CrysAlis RED, Oxford Diffraction Ltd.'
_computing_structure_refinement 'SHELXL-97 (Sheldrick, 2008)'
_computing_structure_solution 'SHELXS-97 (Sheldrick, 2008)'
_diffrn_ambient_temperature 100(2)
_diffrn_measured_fraction_theta_full 0.999
_diffrn_measured_fraction_theta_max 0.999
_diffrn_measurement_device_type 'Xcalibur PX KM4CCD'
_diffrn_measurement_method \f
_diffrn_radiation_monochromator graphite
_diffrn_radiation_source 'fine-focus sealed tube'
_diffrn_radiation_type MoK\a
_diffrn_radiation_wavelength 0.71073
_diffrn_reflns_av_R_equivalents 0.0449
_diffrn_reflns_av_sigmaI/netI 0.0385
_diffrn_reflns_limit_h_max 27
_diffrn_reflns_limit_h_min -24
_diffrn_reflns_limit_k_max 27
_diffrn_reflns_limit_k_min -27
_diffrn_reflns_limit_l_max 18
_diffrn_reflns_limit_l_min -17
_diffrn_reflns_number 28619
_diffrn_reflns_theta_full 25.00
_diffrn_reflns_theta_max 30.04
_diffrn_reflns_theta_min 2.57
_exptl_absorpt_coefficient_mu 2.147
_exptl_absorpt_correction_T_max 0.668
_exptl_absorpt_correction_T_min 0.420
_exptl_absorpt_correction_type analytical
_exptl_absorpt_process_details
;
CrysAlis RED, Oxford Diffraction Ltd.,
Version 1.171.32.5
Analytical numeric absorption correction using a 
multifaceted crystal model based on expressions
 derived by R.C. Clark & J.S. Reid.
(Clark, R. C. & Reid, J. S. (1995). Acta Cryst. A51, 887-897)
;
_exptl_crystal_colour blue
_exptl_crystal_density_diffrn 1.389
_exptl_crystal_description block
_exptl_crystal_F_000 1929
_exptl_crystal_size_max 0.46
_exptl_crystal_size_mid 0.28
_exptl_crystal_size_min 0.22
_refine_diff_density_max 2.678
_refine_diff_density_min -1.042
_refine_diff_density_rms 0.130
_refine_ls_extinction_method none
_refine_ls_goodness_of_fit_ref 1.100
_refine_ls_hydrogen_treatment constr
_refine_ls_matrix_type full
_refine_ls_number_parameters 221
_refine_ls_number_reflns 4582
_refine_ls_number_restraints 3
_refine_ls_restrained_S_all 1.100
_refine_ls_R_factor_all 0.0819
_refine_ls_R_factor_gt 0.0540
_refine_ls_shift/su_max 0.001
_refine_ls_shift/su_mean 0.000
_refine_ls_structure_factor_coef Fsqd
_refine_ls_weighting_details 'calc w=1/[\s^2^(Fo^2^)+(0.0477P)^2^+19.7311P] where P=(Fo^2^+2Fc^2^)/3'
_refine_ls_weighting_scheme calc
_refine_ls_wR_factor_gt 0.1289
_refine_ls_wR_factor_ref 0.1408
_reflns_number_gt 3467
_reflns_number_total 4582
_reflns_threshold_expression >2sigma(I)
_cod_data_source_file ic300538q_si_001_05.cif
_cod_data_source_block gis735a
_cod_database_code 4329273

loop_
_symmetry_equiv_pos_as_xyz
'x, y, z'
'-y, x-y, z'
'-x+y, -x, z'
'-x, -y, z+1/2'
'y, -x+y, z+1/2'
'x-y, x, z+1/2'
'-x, -y, -z'
'y, -x+y, -z'
'x-y, x, -z'
'x, y, -z-1/2'
'-y, x-y, -z-1/2'
'-x+y, -x, -z-1/2'

loop_
_atom_site_label
_atom_site_type_symbol
_atom_site_fract_x
_atom_site_fract_y
_atom_site_fract_z
_atom_site_U_iso_or_equiv
_atom_site_adp_type
_atom_site_occupancy
_atom_site_symmetry_multiplicity
_atom_site_calc_flag
_atom_site_refinement_flags
_atom_site_disorder_assembly
_atom_site_disorder_group
Eu Eu 0.6667 0.3333 0.7500 0.02024(13) Uani 1 6 d S . .
Cu Cu 0.83406(3) 0.47099(3) 0.86774(4) 0.03001(15) Uani 1 1 d . . .
O1 O 0.7744(2) 0.4644(2) 0.7500 0.0246(8) Uani 1 2 d S . .
H1 H 0.7574 0.5042 0.7500 0.030 Uiso 1 2 calc SR . .
O11 O 0.76343(18) 0.35727(18) 0.8801(2) 0.0292(6) Uani 1 1 d . . .
O21 O 0.7417(2) 0.2508(2) 0.9649(3) 0.0521(11) Uani 1 1 d . . .
N11 N 0.8919(3) 0.4535(3) 0.9757(3) 0.0443(11) Uani 1 1 d . A .
H11A H 0.9376 0.4594 0.9498 0.053 Uiso 1 1 calc R . .
H11B H 0.9044 0.4904 1.0252 0.053 Uiso 1 1 calc R . .
C11 C 0.7787(3) 0.3218(3) 0.9501(4) 0.0426(12) Uani 1 1 d . A .
C21 C 0.8459(4) 0.3742(4) 1.0211(6) 0.074(2) Uani 1 1 d . . .
C31 C 0.8864(8) 0.3408(9) 1.0654(10) 0.054(3) Uani 0.50 1 d P A 1
H31A H 0.9237 0.3771 1.1147 0.082 Uiso 0.50 1 calc PR A 1
H31B H 0.9143 0.3296 1.0131 0.082 Uiso 0.50 1 calc PR A 1
H31C H 0.8494 0.2923 1.0994 0.082 Uiso 0.50 1 calc PR A 1
C311 C 0.9103(10) 0.3391(11) 1.0080(13) 0.071(5) Uani 0.50 1 d P A 2
H31D H 0.9594 0.3743 1.0423 0.107 Uiso 0.50 1 calc PR A 2
H31E H 0.9205 0.3362 0.9362 0.107 Uiso 0.50 1 calc PR A 2
H31F H 0.8875 0.2871 1.0380 0.107 Uiso 0.50 1 calc PR A 2
C41 C 0.7948(10) 0.3894(13) 1.1225(12) 0.058(5) Uani 0.50 1 d P A 3
H41A H 0.7611 0.3398 1.1565 0.087 Uiso 0.50 1 calc PR A 3
H41B H 0.7629 0.4103 1.0953 0.087 Uiso 0.50 1 calc PR A 3
H41C H 0.8324 0.4265 1.1708 0.087 Uiso 0.50 1 calc PR A 3
C411 C 0.8229(12) 0.3705(11) 1.1127(11) 0.079(6) Uani 0.50 1 d P A 4
H41D H 0.7838 0.3166 1.1289 0.119 Uiso 0.50 1 calc PR A 4
H41E H 0.8000 0.4040 1.1206 0.119 Uiso 0.50 1 calc PR A 4
H41F H 0.8674 0.3880 1.1584 0.119 Uiso 0.50 1 calc PR A 4
O12 O 0.9170(2) 0.5763(2) 0.8352(3) 0.0412(8) Uani 1 1 d . . .
C12 C 0.9390(4) 0.6088(4) 0.7500 0.0411(17) Uani 1 2 d S . .
C22 C 0.9965(5) 0.6943(5) 0.7500 0.056(2) Uani 1 2 d S . .
H22A H 0.9899 0.7185 0.8010 0.083 Uiso 1 1 d R . .
H22C H 1.0483 0.7020 0.7500 0.083 Uiso 1 2 d SR . .
O13 O 0.9091(3) 0.4166(3) 0.7500 0.0375(11) Uani 1 2 d S . .
N13 N 0.9807(4) 0.4501(4) 0.7500 0.0505(18) Uani 1 2 d S . .
O23 O 1.0094(5) 0.4526(5) 0.8491(7) 0.0397(19) Uani 0.50 1 d P . .
O33 O 1.0254(6) 0.4834(7) 0.8066(8) 0.059(3) Uani 0.50 1 d P . .
O1M O 0.7501(6) 0.5847(5) 0.7775(9) 0.078(5) Uani 0.50 1 d P B -5
H1M H 0.7006 0.5575 0.7595 0.117 Uiso 0.50 1 d PR B -5
C1M C 0.7738(12) 0.6486(10) 0.713(4) 0.16(3) Uani 0.50 1 d P B -5
H1M1 H 0.7453 0.6757 0.7299 0.238 Uiso 0.50 1 calc PR B -5
H1M2 H 0.7629 0.6306 0.6431 0.238 Uiso 0.50 1 calc PR B -5
H1M3 H 0.8298 0.6844 0.7214 0.238 Uiso 0.50 1 calc PR B -5
O1E O 0.768(3) 0.136(3) 0.2500 0.24(2) Uani 0.50 2 d SPD . 2
C1E C 0.7416(13) 0.1249(14) 0.160(2) 0.22(3) Uani 0.50 1 d PD . 2
H1E1 H 0.7356 0.1683 0.1338 0.261 Uiso 0.50 1 calc PR . 2
H1E2 H 0.6929 0.0745 0.1517 0.261 Uiso 0.50 1 calc PR . 2
C2E C 0.8117(19) 0.1246(18) 0.122(3) 0.35(6) Uani 0.50 1 d PD . 2
H2E1 H 0.8101 0.1228 0.0478 0.518 Uiso 0.50 1 calc PR . 2
H2E2 H 0.8127 0.0789 0.1477 0.518 Uiso 0.50 1 calc PR . 2
H2E3 H 0.8586 0.1720 0.1438 0.518 Uiso 0.50 1 calc PR . 2
O1S O 0.774(3) 0.089(2) 1.048(3) 0.33(3) Uani 0.50 1 d P C 3
H1S H 0.7579 0.1211 1.0551 0.495 Uiso 0.50 1 calc PR C 3
C1S C 0.842(4) 0.121(2) 0.966(4) 0.34(4) Uani 0.50 1 d P C 3
H1S1 H 0.8197 0.1133 0.8978 0.515 Uiso 0.50 1 calc PR C 3
H1S2 H 0.8712 0.0935 0.9718 0.515 Uiso 0.50 1 calc PR C 3
H1S3 H 0.8778 0.1772 0.9765 0.515 Uiso 0.50 1 calc PR C 3
O2S O 0.931(3) 0.093(3) 0.2500 0.148(18) Uiso 0.25 2 d SPD . .
H2S H 0.9686 0.0845 0.2500 0.222 Uiso 0.25 2 d SPR . .
C3S C 0.864(3) 0.022(3) 0.2500 0.101(17) Uiso 0.25 2 d SPD . .
H3S1 H 0.8614 -0.0084 0.3103 0.151 Uiso 0.25 1 d PR . .
H3S2 H 0.8219 0.0328 0.2500 0.151 Uiso 0.25 2 d SPR . .

loop_
_atom_site_aniso_label
_atom_site_aniso_U_11
_atom_site_aniso_U_22
_atom_site_aniso_U_33
_atom_site_aniso_U_23
_atom_site_aniso_U_13
_atom_site_aniso_U_12
Eu 0.02408(17) 0.02408(17) 0.0126(2) 0.000 0.000 0.01204(8)
Cu 0.0268(3) 0.0310(3) 0.0271(3) -0.0063(2) -0.0059(2) 0.0106(2)
O1 0.025(2) 0.023(2) 0.0232(19) 0.000 0.000 0.0100(17)
O11 0.0321(16) 0.0311(16) 0.0227(14) -0.0012(12) -0.0069(12) 0.0146(13)
O21 0.064(3) 0.039(2) 0.047(2) 0.0047(17) -0.0291(19) 0.0201(19)
N11 0.039(2) 0.048(3) 0.039(2) -0.012(2) -0.0220(19) 0.017(2)
C11 0.046(3) 0.041(3) 0.031(2) -0.001(2) -0.020(2) 0.014(2)
C21 0.071(4) 0.053(4) 0.067(4) 0.005(3) -0.052(4) 0.007(3)
C31 0.045(7) 0.079(9) 0.039(6) 0.009(7) -0.021(6) 0.031(7)
C311 0.067(10) 0.067(9) 0.070(10) 0.003(9) -0.041(9) 0.026(8)
C41 0.046(8) 0.094(13) 0.029(6) -0.019(7) -0.007(5) 0.032(8)
C411 0.094(15) 0.067(11) 0.022(6) -0.011(6) -0.018(8) -0.002(10)
O12 0.0307(17) 0.0332(18) 0.051(2) -0.0067(16) -0.0042(16) 0.0095(15)
C12 0.031(3) 0.028(3) 0.063(5) 0.000 0.000 0.014(3)
C22 0.042(4) 0.033(4) 0.083(7) 0.000 0.000 0.012(3)
O13 0.025(2) 0.041(3) 0.035(2) 0.000 0.000 0.008(2)
N13 0.024(3) 0.028(3) 0.095(6) 0.000 0.000 0.010(3)
O23 0.027(4) 0.045(5) 0.037(5) -0.010(3) -0.007(3) 0.010(4)
O33 0.036(5) 0.078(8) 0.057(7) -0.024(5) -0.011(5) 0.024(5)
O1M 0.096(7) 0.060(5) 0.102(14) -0.021(6) -0.025(7) 0.056(5)
C1M 0.110(14) 0.066(10) 0.31(10) -0.007(19) -0.02(2) 0.050(10)
O1E 0.21(5) 0.32(6) 0.13(3) 0.000 0.000 0.10(4)
C1E 0.067(13) 0.092(17) 0.42(7) 0.15(3) -0.05(2) -0.013(12)
C2E 0.37(7) 0.11(2) 0.58(12) -0.15(4) -0.40(8) 0.13(3)
O1S 0.34(5) 0.30(5) 0.31(5) 0.20(5) 0.02(4) 0.13(4)
C1S 0.51(10) 0.12(3) 0.29(6) -0.11(4) -0.21(7) 0.08(4)

loop_
_atom_type_symbol
_atom_type_description
_atom_type_scat_dispersion_real
_atom_type_scat_dispersion_imag
_atom_type_scat_source
C C 0.0033 0.0016 'International Tables Vol C Tables 4.2.6.8 and 6.1.1.4'
H H 0.0000 0.0000 'International Tables Vol C Tables 4.2.6.8 and 6.1.1.4'
N N 0.0061 0.0033 'International Tables Vol C Tables 4.2.6.8 and 6.1.1.4'
O O 0.0106 0.0060 'International Tables Vol C Tables 4.2.6.8 and 6.1.1.4'
Cu Cu 0.3201 1.2651 'International Tables Vol C Tables 4.2.6.8 and 6.1.1.4'
Eu Eu -0.1578 3.6682 'International Tables Vol C Tables 4.2.6.8 and 6.1.1.4'

loop_
_geom_angle_atom_site_label_1
_geom_angle_atom_site_label_2
_geom_angle_atom_site_label_3
_geom_angle
_geom_angle_site_symmetry_1
_geom_angle_site_symmetry_3
O1 Eu O1 120.001(1) . 3_665
O1 Eu O1 120.0 . 2_655
O1 Eu O1 120.0 3_665 2_655
O1 Eu O11 66.59(10) . 10_557
O1 Eu O11 71.98(10) 3_665 10_557
O1 Eu O11 134.96(8) 2_655 10_557
O1 Eu O11 66.59(10) . .
O1 Eu O11 71.98(10) 3_665 .
O1 Eu O11 134.96(8) 2_655 .
O11 Eu O11 89.78(15) 10_557 .
O1 Eu O11 134.96(8) . 3_665
O1 Eu O11 66.59(10) 3_665 3_665
O1 Eu O11 71.98(10) 2_655 3_665
O11 Eu O11 138.51(6) 10_557 3_665
O11 Eu O11 75.69(12) . 3_665
O1 Eu O11 134.96(8) . 12_667
O1 Eu O11 66.59(10) 3_665 12_667
O1 Eu O11 71.98(10) 2_655 12_667
O11 Eu O11 75.69(12) 10_557 12_667
O11 Eu O11 138.51(6) . 12_667
O11 Eu O11 89.78(15) 3_665 12_667
O1 Eu O11 71.98(10) . 2_655
O1 Eu O11 134.96(8) 3_665 2_655
O1 Eu O11 66.59(10) 2_655 2_655
O11 Eu O11 138.51(6) 10_557 2_655
O11 Eu O11 75.69(12) . 2_655
O11 Eu O11 75.69(12) 3_665 2_655
O11 Eu O11 138.51(6) 12_667 2_655
O1 Eu O11 71.98(10) . 11_657
O1 Eu O11 134.96(8) 3_665 11_657
O1 Eu O11 66.59(10) 2_655 11_657
O11 Eu O11 75.69(12) 10_557 11_657
O11 Eu O11 138.51(6) . 11_657
O11 Eu O11 138.51(6) 3_665 11_657
O11 Eu O11 75.69(12) 12_667 11_657
O11 Eu O11 89.78(15) 2_655 11_657
O1 Eu Cu 99.60(9) . 11_657
O1 Eu Cu 132.44(8) 3_665 11_657
O1 Eu Cu 32.70(6) 2_655 11_657
O11 Eu Cu 105.05(8) 10_557 11_657
O11 Eu Cu 154.15(7) . 11_657
O11 Eu Cu 104.28(7) 3_665 11_657
O11 Eu Cu 66.82(7) 12_667 11_657
O11 Eu Cu 79.27(8) 2_655 11_657
O11 Eu Cu 34.26(7) 11_657 11_657
O1 Eu Cu 132.44(8) . 12_667
O1 Eu Cu 32.70(6) 3_665 12_667
O1 Eu Cu 99.60(9) 2_655 12_667
O11 Eu Cu 66.82(7) 10_557 12_667
O11 Eu Cu 104.28(7) . 12_667
O11 Eu Cu 79.27(8) 3_665 12_667
O11 Eu Cu 34.26(7) 12_667 12_667
O11 Eu Cu 154.15(8) 2_655 12_667
O11 Eu Cu 105.05(8) 11_657 12_667
Cu Eu Cu 101.031(15) 11_657 12_667
O1 Eu Cu 99.60(9) . 2_655
O1 Eu Cu 132.43(8) 3_665 2_655
O1 Eu Cu 32.70(6) 2_655 2_655
O11 Eu Cu 154.15(7) 10_557 2_655
O11 Eu Cu 105.05(8) . 2_655
O11 Eu Cu 66.82(7) 3_665 2_655
O11 Eu Cu 104.28(7) 12_667 2_655
O11 Eu Cu 34.26(7) 2_655 2_655
O11 Eu Cu 79.27(8) 11_657 2_655
Cu Eu Cu 53.95(2) 11_657 2_655
Cu Eu Cu 127.076(6) 12_667 2_655
O1 Cu O12 93.07(16) . .
O1 Cu N11 165.96(18) . .
O12 Cu N11 95.51(18) . .
O1 Cu O11 85.92(15) . .
O12 Cu O11 166.96(15) . .
N11 Cu O11 83.21(16) . .
O1 Cu O21 89.30(15) . 2_655
O12 Cu O21 103.70(15) . 2_655
N11 Cu O21 99.40(18) . 2_655
O11 Cu O21 89.30(14) . 2_655
O1 Cu Eu 42.39(12) . .
O12 Cu Eu 135.23(12) . .
N11 Cu Eu 127.24(13) . .
O11 Cu Eu 44.04(9) . .
O21 Cu Eu 83.80(9) 2_655 .
Cu O1 Cu 108.5(2) 10_557 .
Cu O1 Eu 104.91(14) 10_557 .
Cu O1 Eu 104.91(14) . .
Cu O1 H1 112.7 10_557 .
Cu O1 H1 112.7 . .
Eu O1 H1 112.7 . .
C11 O11 Cu 117.1(3) . .
C11 O11 Eu 141.1(3) . .
Cu O11 Eu 101.70(12) . .
C11 O21 Cu 123.3(3) . 3_665
C21 N11 Cu 112.1(3) . .
C21 N11 H11A 109.2 . .
Cu N11 H11A 109.2 . .
C21 N11 H11B 109.2 . .
Cu N11 H11B 109.2 . .
H11A N11 H11B 107.9 . .
O21 C11 O11 124.7(4) . .
O21 C11 C21 119.6(5) . .
O11 C11 C21 115.7(5) . .
C411 C21 C31 81.2(12) . .
C411 C21 N11 117.0(10) . .
C31 C21 N11 118.3(8) . .
C411 C21 C11 112.2(10) . .
C31 C21 C11 116.5(8) . .
N11 C21 C11 109.3(4) . .
C411 C21 C311 112.4(13) . .
N11 C21 C311 101.3(8) . .
C11 C21 C311 103.3(8) . .
C31 C21 C41 105.7(10) . .
N11 C21 C41 102.9(9) . .
C11 C21 C41 101.6(8) . .
C311 C21 C41 136.9(9) . .
C21 C31 H31A 109.5 . .
C21 C31 H31B 109.5 . .
C21 C31 H31C 109.5 . .
C21 C311 H31D 109.5 . .
C21 C311 H31E 109.5 . .
H31D C311 H31E 109.5 . .
C21 C311 H31F 109.5 . .
H31D C311 H31F 109.5 . .
H31E C311 H31F 109.5 . .
C21 C41 H41A 109.5 . .
C21 C41 H41B 109.5 . .
C21 C41 H41C 109.5 . .
C21 C411 H41D 109.5 . .
C21 C411 H41E 109.5 . .
C21 C411 H41F 109.5 . .
C12 O12 Cu 129.3(4) . .
O12 C12 O12 126.5(6) 10_557 .
O12 C12 C22 116.7(3) 10_557 .
O12 C12 C22 116.7(3) . .
C12 C22 H22A 112.5 . .
C12 C22 H22C 109.3 . .
H22A C22 H22C 110.8 . .
O33 N13 O33 86.6(13) . 10_557
O33 N13 O13 133.9(6) . .
O33 N13 O13 133.9(6) 10_557 .
O33 N13 O23 115.0(9) . 10_557
O13 N13 O23 110.6(5) . 10_557
O33 N13 O23 115.0(9) 10_557 .
O13 N13 O23 110.6(5) . .
O23 N13 O23 134.8(9) 10_557 .
O33 O23 N13 49.6(11) . .
O23 O33 N13 97.8(14) . .
O23 O33 O33 136.8(13) . 10_557
N13 O33 O33 46.7(6) . 10_557
C1M O1M H1M 98.9 . .
C1E O1E C1E 137(6) . 10_556
O1E C1E C2E 91(3) . .
O1E C1E H1E1 113.5 . .
C2E C1E H1E1 113.5 . .
O1E C1E H1E2 113.5 . .
C2E C1E H1E2 113.5 . .
H1E1 C1E H1E2 110.8 . .
C1E C2E H2E1 109.5 . .
C1E C2E H2E2 109.5 . .
H2E1 C2E H2E2 109.5 . .
C1E C2E H2E3 109.5 . .
H2E1 C2E H2E3 109.5 . .
H2E2 C2E H2E3 109.5 . .
C1S O1S H1S 109.5 . .
O1S C1S H1S1 109.5 . .
O1S C1S H1S2 109.5 . .
H1S1 C1S H1S2 109.5 . .
O1S C1S H1S3 109.5 . .
H1S1 C1S H1S3 109.5 . .
H1S2 C1S H1S3 109.5 . .
C3S O2S H2S 107.1 . .
O2S C3S H3S1 111.0 . .
O2S C3S H3S2 105.6 . .
H3S1 C3S H3S2 110.3 . .

loop_
_geom_bond_atom_site_label_1
_geom_bond_atom_site_label_2
_geom_bond_distance
_geom_bond_site_symmetry_2
Eu O1 2.401(4) .
Eu O1 2.401(4) 3_665
Eu O1 2.401(4) 2_655
Eu O11 2.443(3) 10_557
Eu O11 2.443(3) .
Eu O11 2.443(3) 3_665
Eu O11 2.443(3) 12_667
Eu O11 2.443(3) 2_655
Eu O11 2.443(3) 11_657
Eu Cu 3.4413(8) 11_657
Eu Cu 3.4413(8) 12_667
Eu Cu 3.4413(8) 2_655
Cu O1 1.924(3) .
Cu O12 1.954(4) .
Cu N11 1.970(4) .
Cu O11 1.978(3) .
Cu O21 2.304(4) 2_655
O1 Cu 1.924(3) 10_557
O1 H1 1.0000 .
O11 C11 1.290(6) .
O21 C11 1.234(6) .
O21 Cu 2.304(4) 3_665
N11 C21 1.495(8) .
N11 H11A 0.9200 .
N11 H11B 0.9200 .
C11 C21 1.536(7) .
C21 C411 1.286(18) .
C21 C31 1.399(14) .
C21 C311 1.742(19) .
C21 C41 1.797(16) .
C31 H31A 0.9800 .
C31 H31B 0.9800 .
C31 H31C 0.9800 .
C311 H31D 0.9800 .
C311 H31E 0.9800 .
C311 H31F 0.9800 .
C41 H41A 0.9800 .
C41 H41B 0.9800 .
C41 H41C 0.9800 .
C411 H41D 0.9800 .
C411 H41E 0.9800 .
C411 H41F 0.9800 .
O12 C12 1.265(5) .
C12 O12 1.265(5) 10_557
C12 C22 1.496(10) .
C22 H22A 0.8771 .
C22 H22C 0.9584 .
O13 N13 1.229(8) .
N13 O33 1.095(11) .
N13 O33 1.095(11) 10_557
N13 O23 1.424(9) 10_557
N13 O23 1.424(9) .
O23 O33 0.773(11) .
O33 O33 1.50(2) 10_557
O1M C1M 1.40(4) .
O1M H1M 0.8839 .
C1M H1M1 0.9800 .
C1M H1M2 0.9800 .
C1M H1M3 0.9800 .
O1E C1E 1.274(18) .
O1E C1E 1.274(18) 10_556
C1E C2E 1.49(2) .
C1E H1E1 0.9900 .
C1E H1E2 0.9900 .
C2E H2E1 0.9800 .
C2E H2E2 0.9800 .
C2E H2E3 0.9800 .
O1S C1S 1.61(7) .
O1S H1S 0.8400 .
C1S H1S1 0.9800 .
C1S H1S2 0.9800 .
C1S H1S3 0.9800 .
O2S C3S 1.37(2) .
O2S H2S 0.8401 .
C3S H3S1 0.9847 .
C3S H3S2 0.9674 .
